data_7016841
loop_
_publ_author_name
'Molter, Anja'
'Rust, J\"org'
'Lehmann, Christian W.'
'Deepa, Ganesh'
'Chiba, Peter'
'Mohr, Fabian'

_publ_section_title
;
 Synthesis, structures and anti-malaria activity of some gold(i)
 phosphine complexes containing seleno- and thiosemicarbazonato
 ligands.
;
_journal_issue 38
_journal_name_full 'Dalton transactions (Cambridge, England : 2003)'
_journal_page_first 9810
_journal_page_last 9820
_journal_paper_doi 10.1039/c1dt10885a
_journal_volume 40
_journal_year 2011
_chemical_formula_moiety 'C28 H28 Au N4 P S'
_chemical_formula_sum 'C28 H28 Au N4 P S'
_chemical_formula_weight 680.54
_chemical_name_systematic
;
?
;
_space_group_crystal_system monoclinic
_space_group_IT_number 15
_space_group_name_Hall '-C 2yc'
_space_group_name_H-M_alt 'C 1 2/c 1'
_symmetry_space_group_name_Hall '-C 2yc'
_symmetry_space_group_name_H-M 'C 1 2/c 1'
_atom_sites_solution_hydrogens geom
_atom_sites_solution_primary direct
_atom_sites_solution_secondary difmap
_audit_creation_date 2011-07-07
_audit_creation_method
;
Olex2 1.1-alpha
(compiled Jun 27 2011 15:38:31, GUI svn.r3676)
;
_cell_angle_alpha 90.00
_cell_angle_beta 99.015(2)
_cell_angle_gamma 90.00
_cell_formula_units_Z 8
_cell_length_a 23.6881(5)
_cell_length_b 12.9308(3)
_cell_length_c 18.0223(4)
_cell_measurement_reflns_used 7248
_cell_measurement_temperature 150.15
_cell_measurement_theta_max 32.8354
_cell_measurement_theta_min 3.0111
_cell_volume 5452.1(2)
_computing_cell_refinement
;
CrysAlisPro, Oxford Diffraction Ltd.,
Version 1.171.33.55 (release 05-01-2010 CrysAlis171 .NET)
(compiled Jan 5 2010,16:28:46)
;
_computing_data_collection
;
CrysAlisPro, Oxford Diffraction Ltd.,
Version 1.171.33.55 (release 05-01-2010 CrysAlis171 .NET)
(compiled Jan 5 2010,16:28:46)
;
_computing_data_reduction
;
CrysAlisPro, Oxford Diffraction Ltd.,
Version 1.171.33.55 (release 05-01-2010 CrysAlis171 .NET)
(compiled Jan 5 2010,16:28:46)
;
_computing_molecular_graphics
;
O. V. Dolomanov, L. J. Bourhis, R. J. Gildea, J. A. K. Howard and H. Puschmann,
OLEX2: a complete structure solution, refinement and analysis program.
J. Appl. Cryst. (2009). 42, 339-341.
;
_computing_publication_material
;
O. V. Dolomanov, L. J. Bourhis, R. J. Gildea, J. A. K. Howard and H. Puschmann,
OLEX2: a complete structure solution, refinement and analysis program.
J. Appl. Cryst. (2009). 42, 339-341.
;
_computing_structure_refinement 'SHELXL, G.M. Sheldrick, Acta Cryst. (2008). A64, 112-122'
_computing_structure_solution 'SHELXS, G.M. Sheldrick, Acta Cryst. (2008). A64, 112-122'
_diffrn_ambient_temperature 150.15
_diffrn_detector_area_resol_mean 16.2705
_diffrn_measured_fraction_theta_full 0.998
_diffrn_measured_fraction_theta_max 0.884
_diffrn_measurement_details
;
1 omega 56.00 81.00 1.0000 110.0000
omega____ theta____ kappa____ phi______ frames
- 26.2288 179.0000 120.0000 25

2 omega 39.00 96.00 1.0000 110.0000
omega____ theta____ kappa____ phi______ frames
- 26.2288 0.0000 -180.0000 57

3 omega -30.00 -3.00 1.0000 110.0000
omega____ theta____ kappa____ phi______ frames
- 26.2288 0.0000 -180.0000 27

4 omega -58.00 38.00 1.0000 110.0000
omega____ theta____ kappa____ phi______ frames
- -27.7913 77.0000 30.0000 96

5 omega -98.00 -2.00 1.0000 110.0000
omega____ theta____ kappa____ phi______ frames
- -27.7913 -77.0000 -90.0000 96
;
_diffrn_measurement_device_type 'Xcalibur, Eos, Gemini ultra'
_diffrn_measurement_method '\w scans'
_diffrn_orient_matrix_UB_11 0.0113611000
_diffrn_orient_matrix_UB_12 -0.0478720000
_diffrn_orient_matrix_UB_13 -0.0099321000
_diffrn_orient_matrix_UB_21 0.0167508000
_diffrn_orient_matrix_UB_22 0.0263772000
_diffrn_orient_matrix_UB_23 -0.0233518000
_diffrn_orient_matrix_UB_31 0.0225718000
_diffrn_orient_matrix_UB_32 0.0045129000
_diffrn_orient_matrix_UB_33 0.0307351000
_diffrn_radiation_monochromator graphite
_diffrn_radiation_type 'Mo K\a'
_diffrn_radiation_wavelength 0.7107
_diffrn_reflns_av_R_equivalents 0.0419
_diffrn_reflns_av_unetI/netI 0.0857
_diffrn_reflns_limit_h_max 35
_diffrn_reflns_limit_h_min -34
_diffrn_reflns_limit_k_max 15
_diffrn_reflns_limit_k_min -18
_diffrn_reflns_limit_l_max 25
_diffrn_reflns_limit_l_min -27
_diffrn_reflns_number 19703
_diffrn_reflns_theta_full 25.05
_diffrn_reflns_theta_max 32.91
_diffrn_reflns_theta_min 3.02
_diffrn_source 'Enhance (Mo) X-ray Source'
_exptl_absorpt_coefficient_mu 5.555
_exptl_absorpt_correction_T_max 1.00000
_exptl_absorpt_correction_T_min 0.73785
_exptl_absorpt_correction_type multi-scan
_exptl_absorpt_process_details
;
CrysAlisPro, Oxford Diffraction Ltd.,
Version 1.171.33.55 (release 05-01-2010 CrysAlis171 .NET)
(compiled Jan 5 2010,16:28:46)
Empirical absorption correction using spherical harmonics,
implemented in SCALE3 ABSPACK scaling algorithm.
;
_exptl_crystal_colour yellow
_exptl_crystal_colour_primary yellow
_exptl_crystal_density_diffrn 1.658
_exptl_crystal_density_method 'not measured'
_exptl_crystal_description needle
_exptl_crystal_F_000 2672
_exptl_crystal_size_max 0.11
_exptl_crystal_size_mid 0.04
_exptl_crystal_size_min 0.04
_refine_diff_density_max 5.137
_refine_diff_density_min -1.344
_refine_diff_density_rms 0.137
_refine_ls_extinction_method none
_refine_ls_goodness_of_fit_ref 0.873
_refine_ls_hydrogen_treatment constr
_refine_ls_matrix_type full
_refine_ls_number_parameters 319
_refine_ls_number_reflns 9033
_refine_ls_number_restraints 0
_refine_ls_restrained_S_all 0.873
_refine_ls_R_factor_all 0.0861
_refine_ls_R_factor_gt 0.0405
_refine_ls_shift/su_max 0.001
_refine_ls_shift/su_mean 0.000
_refine_ls_structure_factor_coef Fsqd
_refine_ls_weighting_details 'calc w=1/[\s^2^(Fo^2^)+(0.0416P)^2^+0.0000P] where P=(Fo^2^+2Fc^2^)/3'
_refine_ls_weighting_scheme calc
_refine_ls_wR_factor_gt 0.0790
_refine_ls_wR_factor_ref 0.0857
_reflns_number_gt 5316
_reflns_number_total 9033
_reflns_threshold_expression >2sigma(I)
_cod_data_source_file c1dt10885a.txt
_cod_data_source_block ams60
_cod_database_code 7016841
_chemical_oxdiff_formula C28H28N4S1Au1
_reflns_odcompleteness_completeness 99.80
_reflns_odcompleteness_iscentric 1
_reflns_odcompleteness_theta 30.44

loop_
_space_group_symop_id
_space_group_symop_operation_xyz
1 'x, y, z'
2 '-x, y, -z+1/2'
3 'x+1/2, y+1/2, z'
4 '-x+1/2, y+1/2, -z+1/2'
5 '-x, -y, -z'
6 'x, -y, z-1/2'
7 '-x+1/2, -y+1/2, -z'
8 'x+1/2, -y+1/2, z-1/2'

loop_
_atom_site_label
_atom_site_type_symbol
_atom_site_fract_x
_atom_site_fract_y
_atom_site_fract_z
_atom_site_U_iso_or_equiv
_atom_site_adp_type
_atom_site_occupancy
_atom_site_symmetry_multiplicity
_atom_site_calc_flag
_atom_site_refinement_flags
Au1 Au 0.169336(7) 0.376927(15) 0.335526(9) 0.03179(6) Uani 1 1 d .
S1 S 0.24026(5) 0.36045(10) 0.26192(7) 0.0395(3) Uani 1 1 d .
P1 P 0.10120(5) 0.42671(10) 0.40171(6) 0.0277(2) Uani 1 1 d .
N1 N 0.24888(18) 0.2274(3) 0.1519(2) 0.0411(10) Uani 1 1 d .
N2 N 0.19941(17) 0.1604(3) 0.2383(2) 0.0374(9) Uani 1 1 d .
N3 N 0.18686(16) 0.1661(3) 0.3094(2) 0.0368(9) Uani 1 1 d .
C40 C 0.03195(17) 0.3686(4) 0.3711(2) 0.0300(9) Uani 1 1 d .
C21 C 0.0838(2) 0.6247(4) 0.4591(3) 0.0381(10) Uani 1 1 d .
H21 H 0.0872 0.5924 0.5070 0.046 Uiso 1 1 calc R
C30 C 0.11732(17) 0.4001(3) 0.5017(2) 0.0267(9) Uani 1 1 d .
C41 C -0.01837(19) 0.4223(4) 0.3622(2) 0.0345(10) Uani 1 1 d .
H41 H -0.0180 0.4951 0.3695 0.041 Uiso 1 1 calc R
C31 C 0.07849(19) 0.3521(4) 0.5406(3) 0.0344(11) Uani 1 1 d .
H31 H 0.0419 0.3328 0.5149 0.041 Uiso 1 1 calc R
C3 C 0.22728(17) 0.2404(4) 0.2176(2) 0.0310(10) Uani 1 1 d .
C20 C 0.08796(19) 0.5652(4) 0.3963(3) 0.0327(10) Uani 1 1 d .
C4 C 0.1537(2) 0.0911(4) 0.3269(3) 0.0375(11) Uani 1 1 d .
C7 C 0.1811(2) 0.1448(4) 0.4612(3) 0.0462(13) Uani 1 1 d .
H7 H 0.2108 0.1868 0.4478 0.055 Uiso 1 1 calc R
C35 C 0.17056(19) 0.4287(4) 0.5401(3) 0.0367(11) Uani 1 1 d .
H35 H 0.1976 0.4610 0.5139 0.044 Uiso 1 1 calc R
C2 C 0.2424(3) 0.1288(4) 0.1126(3) 0.0674(18) Uani 1 1 d .
H2A H 0.2455 0.0723 0.1493 0.101 Uiso 1 1 calc R
H2B H 0.2724 0.1216 0.0812 0.101 Uiso 1 1 calc R
H2C H 0.2048 0.1261 0.0808 0.101 Uiso 1 1 calc R
N4 N 0.1036(2) 0.0287(3) 0.4231(3) 0.0545(12) Uani 1 1 d .
C6 C 0.1460(2) 0.0896(4) 0.4065(3) 0.0410(12) Uani 1 1 d .
C32 C 0.0928(2) 0.3321(4) 0.6170(3) 0.0432(12) Uani 1 1 d .
H32 H 0.0663 0.2989 0.6435 0.052 Uiso 1 1 calc R
C25 C 0.0817(3) 0.6134(4) 0.3270(3) 0.0597(16) Uani 1 1 d .
H25 H 0.0843 0.5738 0.2832 0.072 Uiso 1 1 calc R
C42 C -0.07022(19) 0.3709(4) 0.3427(3) 0.0434(12) Uani 1 1 d .
H42 H -0.1051 0.4086 0.3357 0.052 Uiso 1 1 calc R
C33 C 0.1457(2) 0.3608(4) 0.6539(3) 0.0475(14) Uani 1 1 d .
H33 H 0.1558 0.3464 0.7060 0.057 Uiso 1 1 calc R
C34 C 0.1843(2) 0.4104(4) 0.6161(3) 0.0462(13) Uani 1 1 d .
H34 H 0.2203 0.4319 0.6424 0.055 Uiso 1 1 calc R
C22 C 0.0749(2) 0.7297(4) 0.4535(3) 0.0470(13) Uani 1 1 d .
H22 H 0.0733 0.7695 0.4975 0.056 Uiso 1 1 calc R
C45 C 0.0302(2) 0.2619(4) 0.3602(4) 0.0557(16) Uani 1 1 d .
H45 H 0.0649 0.2237 0.3651 0.067 Uiso 1 1 calc R
C23 C 0.0683(3) 0.7779(4) 0.3835(3) 0.0552(15) Uani 1 1 d .
H23 H 0.0614 0.8502 0.3789 0.066 Uiso 1 1 calc R
C5 C 0.1253(2) 0.0124(4) 0.2733(3) 0.0495(13) Uani 1 1 d .
H5A H 0.1239 0.0376 0.2217 0.074 Uiso 1 1 calc R
H5B H 0.0864 0.0002 0.2832 0.074 Uiso 1 1 calc R
H5C H 0.1470 -0.0523 0.2796 0.074 Uiso 1 1 calc R
C8 C 0.1729(3) 0.1386(4) 0.5359(3) 0.0599(17) Uani 1 1 d .
H8 H 0.1967 0.1764 0.5739 0.072 Uiso 1 1 calc R
C43 C -0.0709(2) 0.2653(5) 0.3337(3) 0.0530(15) Uani 1 1 d .
H43 H -0.1062 0.2298 0.3213 0.064 Uiso 1 1 calc R
C24 C 0.0719(3) 0.7183(5) 0.3209(3) 0.071(2) Uani 1 1 d .
H24 H 0.0676 0.7501 0.2729 0.086 Uiso 1 1 calc R
C9 C 0.1300(4) 0.0771(5) 0.5534(4) 0.074(2) Uani 1 1 d .
H9 H 0.1236 0.0702 0.6039 0.089 Uiso 1 1 calc R
C10 C 0.0961(3) 0.0250(5) 0.4956(4) 0.0695(19) Uani 1 1 d .
H10 H 0.0655 -0.0159 0.5079 0.083 Uiso 1 1 calc R
C44 C -0.0210(2) 0.2119(5) 0.3423(4) 0.068(2) Uani 1 1 d .
H44 H -0.0216 0.1389 0.3360 0.081 Uiso 1 1 calc R
C1 C 0.2641(3) 0.3119(4) 0.1073(3) 0.0563(15) Uani 1 1 d .
H1A H 0.2988 0.2942 0.0867 0.084 Uiso 1 1 calc R
H1B H 0.2711 0.3739 0.1386 0.084 Uiso 1 1 calc R
H1C H 0.2329 0.3252 0.0659 0.084 Uiso 1 1 calc R

loop_
_atom_site_aniso_label
_atom_site_aniso_U_11
_atom_site_aniso_U_22
_atom_site_aniso_U_33
_atom_site_aniso_U_23
_atom_site_aniso_U_13
_atom_site_aniso_U_12
Au1 0.02831(8) 0.04567(11) 0.02255(8) -0.00617(9) 0.00763(5) 0.00220(9)
S1 0.0325(5) 0.0581(9) 0.0303(6) -0.0121(6) 0.0129(4) -0.0051(6)
P1 0.0264(5) 0.0362(6) 0.0212(5) -0.0056(5) 0.0058(4) 0.0020(5)
N1 0.055(3) 0.038(2) 0.033(2) -0.0030(18) 0.0163(19) 0.011(2)
N2 0.039(2) 0.042(2) 0.032(2) 0.0054(18) 0.0087(17) 0.0159(19)
N3 0.037(2) 0.043(2) 0.031(2) 0.0091(18) 0.0081(17) 0.0165(19)
C40 0.0248(18) 0.042(3) 0.0223(19) -0.008(2) 0.0018(15) 0.001(2)
C21 0.051(3) 0.036(3) 0.030(2) -0.004(2) 0.015(2) -0.002(3)
C30 0.0254(19) 0.033(3) 0.0216(19) -0.0052(17) 0.0027(16) 0.0054(17)
C41 0.037(2) 0.042(3) 0.025(2) 0.000(2) 0.0067(19) 0.009(2)
C31 0.030(2) 0.043(3) 0.031(2) 0.000(2) 0.0084(18) 0.003(2)
C3 0.024(2) 0.041(3) 0.027(2) 0.007(2) 0.0023(17) 0.009(2)
C20 0.036(2) 0.036(3) 0.028(2) 0.001(2) 0.0111(19) -0.002(2)
C4 0.040(2) 0.040(3) 0.035(3) 0.012(2) 0.013(2) 0.020(2)
C7 0.056(3) 0.044(3) 0.040(3) 0.003(2) 0.011(2) 0.016(3)
C35 0.028(2) 0.046(3) 0.036(3) -0.002(2) 0.003(2) 0.004(2)
C2 0.111(5) 0.047(3) 0.054(4) -0.002(3) 0.042(4) 0.019(4)
N4 0.074(3) 0.043(3) 0.052(3) 0.000(2) 0.028(3) -0.003(2)
C6 0.051(3) 0.035(3) 0.041(3) 0.011(2) 0.017(2) 0.020(2)
C32 0.047(3) 0.053(3) 0.033(3) 0.009(2) 0.017(2) 0.013(3)
C25 0.108(5) 0.045(4) 0.031(3) -0.002(3) 0.025(3) 0.006(3)
C42 0.027(2) 0.075(4) 0.027(2) -0.003(3) 0.0007(17) 0.011(3)
C33 0.054(3) 0.065(4) 0.022(2) 0.002(2) 0.002(2) 0.032(3)
C34 0.033(2) 0.064(3) 0.036(3) -0.012(3) -0.010(2) 0.014(2)
C22 0.063(4) 0.039(3) 0.042(3) -0.011(2) 0.019(3) -0.007(3)
C45 0.034(3) 0.045(3) 0.083(4) -0.024(3) -0.007(3) 0.012(2)
C23 0.080(4) 0.036(3) 0.056(4) 0.007(3) 0.028(3) -0.002(3)
C5 0.059(3) 0.049(3) 0.043(3) 0.004(3) 0.014(3) 0.004(3)
C8 0.090(5) 0.052(4) 0.036(3) 0.005(3) 0.005(3) 0.026(3)
C43 0.034(3) 0.072(4) 0.050(3) -0.025(3) -0.003(2) -0.008(3)
C24 0.134(6) 0.047(4) 0.037(3) 0.011(3) 0.027(4) 0.008(4)
C9 0.139(7) 0.051(4) 0.041(3) 0.009(3) 0.043(4) 0.015(4)
C10 0.111(6) 0.048(4) 0.061(4) 0.012(3) 0.048(4) 0.003(4)
C44 0.042(3) 0.054(4) 0.100(5) -0.039(4) -0.009(3) -0.003(3)
C1 0.082(4) 0.061(4) 0.032(3) 0.000(3) 0.025(3) -0.003(3)

loop_
_atom_type_symbol
_atom_type_description
_atom_type_scat_dispersion_real
_atom_type_scat_dispersion_imag
_atom_type_scat_source
C C 0.0033 0.0016 'International Tables Vol C Tables 4.2.6.8 and 6.1.1.4'
H H 0.0000 0.0000 'International Tables Vol C Tables 4.2.6.8 and 6.1.1.4'
N N 0.0061 0.0033 'International Tables Vol C Tables 4.2.6.8 and 6.1.1.4'
Au Au -2.0133 8.8022 'International Tables Vol C Tables 4.2.6.8 and 6.1.1.4'
S S 0.1246 0.1234 'International Tables Vol C Tables 4.2.6.8 and 6.1.1.4'
P P 0.1023 0.0942 'International Tables Vol C Tables 4.2.6.8 and 6.1.1.4'

loop_
_geom_angle_atom_site_label_1
_geom_angle_atom_site_label_2
_geom_angle_atom_site_label_3
_geom_angle
P1 Au1 S1 168.54(5)
C3 S1 Au1 104.61(15)
C40 P1 Au1 114.29(14)
C40 P1 C30 105.27(19)
C40 P1 C20 104.6(2)
C30 P1 Au1 114.57(14)
C30 P1 C20 104.3(2)
C20 P1 Au1 112.71(15)
C3 N1 C2 120.2(4)
C3 N1 C1 123.4(4)
C1 N1 C2 114.2(4)
C3 N2 N3 114.7(4)
C4 N3 N2 114.3(4)
C41 C40 P1 123.8(4)
C41 C40 C45 118.7(4)
C45 C40 P1 117.3(3)
C20 C21 H21 119.4
C22 C21 H21 119.4
C22 C21 C20 121.2(5)
C31 C30 P1 122.3(3)
C31 C30 C35 119.2(4)
C35 C30 P1 118.5(3)
C40 C41 H41 119.8
C40 C41 C42 120.4(5)
C42 C41 H41 119.8
C30 C31 H31 119.8
C30 C31 C32 120.4(4)
C32 C31 H31 119.8
N1 C3 S1 116.1(4)
N2 C3 S1 129.0(4)
N2 C3 N1 114.9(4)
C21 C20 P1 122.5(4)
C25 C20 P1 119.1(4)
C25 C20 C21 118.5(4)
N3 C4 C6 114.3(5)
N3 C4 C5 124.9(4)
C6 C4 C5 120.8(5)
C6 C7 H7 120.0
C6 C7 C8 120.0(6)
C8 C7 H7 120.0
C30 C35 H35 119.9
C34 C35 C30 120.3(5)
C34 C35 H35 119.9
N1 C2 H2A 109.5
N1 C2 H2B 109.5
N1 C2 H2C 109.5
H2A C2 H2B 109.5
H2A C2 H2C 109.5
H2B C2 H2C 109.5
C10 N4 C6 116.9(5)
C7 C6 C4 122.3(5)
N4 C6 C4 115.7(5)
N4 C6 C7 122.0(5)
C31 C32 H32 120.3
C33 C32 C31 119.5(5)
C33 C32 H32 120.3
C20 C25 H25 119.7
C24 C25 C20 120.6(5)
C24 C25 H25 119.7
C41 C42 H42 120.1
C43 C42 C41 119.8(5)
C43 C42 H42 120.1
C32 C33 H33 119.7
C32 C33 C34 120.6(4)
C34 C33 H33 119.7
C35 C34 C33 120.0(5)
C35 C34 H34 120.0
C33 C34 H34 120.0
C21 C22 H22 119.9
C21 C22 C23 120.2(5)
C23 C22 H22 119.9
C40 C45 H45 119.8
C44 C45 C40 120.5(5)
C44 C45 H45 119.8
C22 C23 H23 120.8
C24 C23 C22 118.5(5)
C24 C23 H23 120.8
C4 C5 H5A 109.5
C4 C5 H5B 109.5
C4 C5 H5C 109.5
H5A C5 H5B 109.5
H5A C5 H5C 109.5
H5B C5 H5C 109.5
C7 C8 H8 120.7
C9 C8 C7 118.5(6)
C9 C8 H8 120.7
C42 C43 H43 120.0
C44 C43 C42 119.9(5)
C44 C43 H43 120.0
C25 C24 C23 121.1(5)
C25 C24 H24 119.4
C23 C24 H24 119.4
C8 C9 H9 120.9
C8 C9 C10 118.3(6)
C10 C9 H9 120.9
N4 C10 C9 124.2(6)
N4 C10 H10 117.9
C9 C10 H10 117.9
C45 C44 H44 119.6
C43 C44 C45 120.7(5)
C43 C44 H44 119.6
N1 C1 H1A 109.5
N1 C1 H1B 109.5
N1 C1 H1C 109.5
H1A C1 H1B 109.5
H1A C1 H1C 109.5
H1B C1 H1C 109.5

loop_
_geom_bond_atom_site_label_1
_geom_bond_atom_site_label_2
_geom_bond_distance
Au1 S1 2.3077(11)
Au1 P1 2.2462(11)
S1 C3 1.751(5)
P1 C40 1.810(4)
P1 C30 1.815(4)
P1 C20 1.818(5)
N1 C3 1.372(6)
N1 C2 1.455(7)
N1 C1 1.437(6)
N2 N3 1.362(5)
N2 C3 1.312(6)
N3 C4 1.318(7)
C40 C41 1.367(6)
C40 C45 1.393(7)
C21 H21 0.9500
C21 C20 1.385(6)
C21 C22 1.375(7)
C30 C31 1.388(6)
C30 C35 1.391(6)
C41 H41 0.9500
C41 C42 1.392(7)
C31 H31 0.9500
C31 C32 1.389(6)
C20 C25 1.383(7)
C4 C6 1.474(7)
C4 C5 1.488(7)
C7 H7 0.9500
C7 C6 1.384(8)
C7 C8 1.393(8)
C35 H35 0.9500
C35 C34 1.377(7)
C2 H2A 0.9800
C2 H2B 0.9800
C2 H2C 0.9800
N4 C6 1.347(7)
N4 C10 1.346(7)
C32 H32 0.9500
C32 C33 1.375(7)
C25 H25 0.9500
C25 C24 1.378(8)
C42 H42 0.9500
C42 C43 1.374(7)
C33 H33 0.9500
C33 C34 1.381(8)
C34 H34 0.9500
C22 H22 0.9500
C22 C23 1.395(8)
C45 H45 0.9500
C45 C44 1.367(7)
C23 H23 0.9500
C23 C24 1.379(8)
C5 H5A 0.9800
C5 H5B 0.9800
C5 H5C 0.9800
C8 H8 0.9500
C8 C9 1.366(9)
C43 H43 0.9500
C43 C44 1.357(7)
C24 H24 0.9500
C9 H9 0.9500
C9 C10 1.388(9)
C10 H10 0.9500
C44 H44 0.9500
C1 H1A 0.9800
C1 H1B 0.9800
C1 H1C 0.9800
